data_4073150
loop_
_publ_author_name
'Ketterer, Nicole A.'
'Ziller, Joseph W.'
'Rheingold, Arnold L.'
'Heyduk, Alan F.'

_publ_section_title
;
 Imido and Organometallic-Amido Titanium(IV) Complexes of a Chelating
 Phenanthrenediamide Ligand
;
_journal_issue 22
_journal_name_full Organometallics
_journal_page_first 5330
_journal_paper_doi 10.1021/om0701219
_journal_volume 26
_journal_year 2007
_chemical_formula_sum 'C40 H36 Cl2 N4 Ti'
_chemical_formula_weight 691.53
_chemical_name_systematic
; 

 ? 

;
_space_group_IT_number 15
_symmetry_cell_setting monoclinic
_symmetry_space_group_name_Hall '-C 2yc'
_symmetry_space_group_name_H-M 'C 1 2/c 1'
_atom_sites_solution_hydrogens geom
_atom_sites_solution_primary direct
_atom_sites_solution_secondary difmap
_audit_creation_method SHELXL-97
_cell_angle_alpha 90.00
_cell_angle_beta 107.438(3)
_cell_angle_gamma 90.00
_cell_formula_units_Z 8
_cell_length_a 34.856(7)
_cell_length_b 13.879(3)
_cell_length_c 15.984(3)
_cell_measurement_reflns_used 8374
_cell_measurement_temperature 100(2)
_cell_measurement_theta_max 28.18
_cell_measurement_theta_min 2.19
_cell_volume 7377(3)
_computing_cell_refinement 'Bruker SMART'
_computing_data_collection 'Bruker SMART'
_computing_data_reduction 'Bruker SAINT'
_computing_molecular_graphics 'Bruker SHELXTL'
_computing_publication_material 'Bruker SHELXTL'
_computing_structure_refinement 'SHELXL-97 (Sheldrick, 1997)'
_computing_structure_solution 'SHELXS-97 (Sheldrick, 1990)'
_diffrn_ambient_temperature 100(2)
_diffrn_measured_fraction_theta_full 0.993
_diffrn_measured_fraction_theta_max 0.993
_diffrn_measurement_device_type 'CCD area detector'
_diffrn_measurement_method 'phi and omega scans'
_diffrn_radiation_monochromator graphite
_diffrn_radiation_source 'fine-focus sealed tube'
_diffrn_radiation_type MoK\a
_diffrn_radiation_wavelength 0.71073
_diffrn_reflns_av_R_equivalents 0.0811
_diffrn_reflns_av_sigmaI/netI 0.0620
_diffrn_reflns_limit_h_max 39
_diffrn_reflns_limit_h_min -39
_diffrn_reflns_limit_k_max 15
_diffrn_reflns_limit_k_min -15
_diffrn_reflns_limit_l_max 18
_diffrn_reflns_limit_l_min -18
_diffrn_reflns_number 28914
_diffrn_reflns_theta_full 24.00
_diffrn_reflns_theta_max 24.00
_diffrn_reflns_theta_min 1.59
_exptl_absorpt_coefficient_mu 0.410
_exptl_absorpt_correction_T_max 0.9602
_exptl_absorpt_correction_T_min 0.8870
_exptl_absorpt_correction_type multi-scan
_exptl_absorpt_process_details SADABS
_exptl_crystal_colour brown
_exptl_crystal_density_diffrn 1.245
_exptl_crystal_density_method 'not measured'
_exptl_crystal_description plate
_exptl_crystal_F_000 2880
_exptl_crystal_size_max 0.30
_exptl_crystal_size_mid 0.20
_exptl_crystal_size_min 0.10
_refine_diff_density_max 0.741
_refine_diff_density_min -0.801
_refine_diff_density_rms 0.160
_refine_ls_extinction_method none
_refine_ls_goodness_of_fit_ref 1.207
_refine_ls_hydrogen_treatment constr
_refine_ls_matrix_type full
_refine_ls_number_parameters 425
_refine_ls_number_reflns 5750
_refine_ls_number_restraints 0
_refine_ls_restrained_S_all 1.207
_refine_ls_R_factor_all 0.1280
_refine_ls_R_factor_gt 0.1202
_refine_ls_shift/su_max 0.053
_refine_ls_shift/su_mean 0.012
_refine_ls_structure_factor_coef Fsqd
_refine_ls_weighting_details 'calc w=1/[\s^2^(Fo^2^)+(0.0900P)^2^+225.0000P] where P=(Fo^2^+2Fc^2^)/3'
_refine_ls_weighting_scheme calc
_refine_ls_wR_factor_gt 0.2976
_refine_ls_wR_factor_ref 0.3018
_reflns_number_gt 5097
_reflns_number_total 5750
_reflns_threshold_expression >2sigma(I)
_cod_data_source_file om0701219-file006.cif
_cod_data_source_block heyduk2a
_cod_depositor_comments
;
The following automatic conversions were performed:

'_symmetry_cell_setting' value 'Monoclinic' changed to 'monoclinic'
according to /home/saulius/struct/CIF-dictionaries/cif_core.dic
dictionary named 'cif_core.dic' version 2.4.1 from 2010-06-29.

Automatic conversion script
Id: cif_fix_values 1715 2011-07-08 13:25:40Z adriana 
;
_cod_original_sg_symbol_H-M C2/c
_cod_database_code 4073150

loop_
_symmetry_equiv_pos_as_xyz
'x, y, z'
'-x, y, -z+1/2'
'x+1/2, y+1/2, z'
'-x+1/2, y+1/2, -z+1/2'
'-x, -y, -z'
'x, -y, z-1/2'
'-x+1/2, -y+1/2, -z'
'x+1/2, -y+1/2, z-1/2'

loop_
_atom_site_label
_atom_site_type_symbol
_atom_site_fract_x
_atom_site_fract_y
_atom_site_fract_z
_atom_site_U_iso_or_equiv
_atom_site_adp_type
_atom_site_occupancy
_atom_site_symmetry_multiplicity
_atom_site_calc_flag
_atom_site_refinement_flags
Ti1 Ti 0.16351(4) 0.21098(10) 0.28714(9) 0.0124(4) Uani 1 1 d .
Cl1 Cl 0.12675(6) 0.06603(14) 0.24064(13) 0.0178(5) Uani 1 1 d .
Cl2 Cl 0.20868(6) 0.32270(14) 0.37614(12) 0.0161(5) Uani 1 1 d .
N1 N 0.1220(2) 0.3122(5) 0.2597(4) 0.0158(15) Uani 1 1 d .
N2 N 0.1743(2) 0.2499(5) 0.1793(4) 0.0135(14) Uani 1 1 d .
N3 N 0.1513(2) 0.1700(5) 0.4177(4) 0.0165(15) Uani 1 1 d .
N4 N 0.2202(2) 0.1119(5) 0.3193(4) 0.0169(15) Uani 1 1 d .
C1 C 0.1059(2) 0.2876(6) 0.1692(5) 0.0127(17) Uani 1 1 d .
C2 C 0.0634(2) 0.2866(6) 0.1236(5) 0.0186(18) Uani 1 1 d .
C3 C 0.0347(3) 0.3200(7) 0.1613(6) 0.028(2) Uani 1 1 d .
H3A H 0.0432 0.3370 0.2216 0.033 Uiso 1 1 calc R
C4 C -0.0054(3) 0.3295(9) 0.1149(6) 0.035(3) Uani 1 1 d .
H4A H -0.0242 0.3526 0.1426 0.042 Uiso 1 1 calc R
C5 C -0.0176(3) 0.3046(8) 0.0278(7) 0.038(3) Uani 1 1 d .
H5A H -0.0450 0.3118 -0.0057 0.045 Uiso 1 1 calc R
C6 C 0.0098(2) 0.2693(7) -0.0111(6) 0.025(2) Uani 1 1 d .
H6A H 0.0007 0.2524 -0.0714 0.029 Uiso 1 1 calc R
C7 C 0.0503(3) 0.2575(7) 0.0345(5) 0.0209(19) Uani 1 1 d .
C8 C 0.0782(3) 0.2066(6) -0.0026(5) 0.0180(18) Uani 1 1 d .
C9 C 0.0660(3) 0.1598(6) -0.0849(6) 0.0202(19) Uani 1 1 d .
H9A H 0.0388 0.1653 -0.1199 0.024 Uiso 1 1 calc R
C10 C 0.0916(3) 0.1076(7) -0.1156(5) 0.022(2) Uani 1 1 d .
H10A H 0.0825 0.0800 -0.1726 0.026 Uiso 1 1 calc R
C11 C 0.1303(3) 0.0942(6) -0.0654(5) 0.0185(18) Uani 1 1 d .
H11A H 0.1477 0.0534 -0.0853 0.022 Uiso 1 1 calc R
C12 C 0.1444(3) 0.1400(6) 0.0146(6) 0.0185(18) Uani 1 1 d .
H12A H 0.1717 0.1320 0.0486 0.022 Uiso 1 1 calc R
C13 C 0.1188(3) 0.1987(6) 0.0469(5) 0.0157(18) Uani 1 1 d .
C14 C 0.1337(2) 0.2494(6) 0.1303(5) 0.0165(18) Uani 1 1 d .
C15 C 0.1126(2) 0.3983(6) 0.2928(5) 0.0170(18) Uani 1 1 d .
C16 C 0.1028(3) 0.4811(7) 0.2408(6) 0.025(2) Uani 1 1 d .
H16A H 0.1021 0.4775 0.1811 0.030 Uiso 1 1 calc R
C17 C 0.0940(3) 0.5674(6) 0.2732(5) 0.024(2) Uani 1 1 d .
C18 C 0.0929(3) 0.5706(7) 0.3601(6) 0.026(2) Uani 1 1 d .
H18A H 0.0858 0.6290 0.3828 0.031 Uiso 1 1 calc R
C19 C 0.1019(2) 0.4903(7) 0.4132(5) 0.0190(19) Uani 1 1 d .
C20 C 0.1119(3) 0.4050(7) 0.3794(6) 0.0212(19) Uani 1 1 d .
H20A H 0.1184 0.3498 0.4161 0.025 Uiso 1 1 calc R
C21 C 0.0831(3) 0.6573(8) 0.2142(6) 0.036(3) Uani 1 1 d .
H21A H 0.0857 0.6425 0.1562 0.054 Uiso 1 1 calc R
H21B H 0.1013 0.7102 0.2407 0.054 Uiso 1 1 calc R
H21C H 0.0553 0.6763 0.2082 0.054 Uiso 1 1 calc R
C22 C 0.1003(3) 0.4956(7) 0.5075(6) 0.027(2) Uani 1 1 d .
H22A H 0.1077 0.4330 0.5360 0.041 Uiso 1 1 calc R
H22B H 0.0729 0.5123 0.5073 0.041 Uiso 1 1 calc R
H22C H 0.1191 0.5450 0.5396 0.041 Uiso 1 1 calc R
C23 C 0.2039(2) 0.2829(6) 0.1424(5) 0.0114(16) Uani 1 1 d .
C24 C 0.1941(3) 0.3316(6) 0.0625(6) 0.0172(18) Uani 1 1 d .
H24A H 0.1666 0.3404 0.0305 0.021 Uiso 1 1 calc R
C25 C 0.2233(3) 0.3676(6) 0.0283(6) 0.022(2) Uani 1 1 d .
C26 C 0.2632(3) 0.3530(6) 0.0752(6) 0.0216(19) Uani 1 1 d .
H26A H 0.2835 0.3780 0.0526 0.026 Uiso 1 1 calc R
C27 C 0.2750(3) 0.3025(6) 0.1552(6) 0.0190(19) Uani 1 1 d .
C28 C 0.2450(3) 0.2699(6) 0.1886(5) 0.0157(18) Uani 1 1 d .
H28A H 0.2522 0.2381 0.2438 0.019 Uiso 1 1 calc R
C29 C 0.2128(3) 0.4216(7) -0.0566(6) 0.023(2) Uani 1 1 d .
H29A H 0.2376 0.4409 -0.0692 0.035 Uiso 1 1 calc R
H29B H 0.1972 0.4791 -0.0523 0.035 Uiso 1 1 calc R
H29C H 0.1969 0.3801 -0.1039 0.035 Uiso 1 1 calc R
C30 C 0.3182(3) 0.2885(7) 0.2035(6) 0.027(2) Uani 1 1 d .
H30A H 0.3208 0.2531 0.2580 0.040 Uiso 1 1 calc R
H30B H 0.3314 0.3514 0.2174 0.040 Uiso 1 1 calc R
H30C H 0.3311 0.2517 0.1670 0.040 Uiso 1 1 calc R
C31 C 0.1131(2) 0.1540(6) 0.4148(6) 0.0180(18) Uani 1 1 d .
H31A H 0.0927 0.1602 0.3601 0.022 Uiso 1 1 calc R
C32 C 0.1017(3) 0.1282(7) 0.4896(6) 0.024(2) Uani 1 1 d .
H32A H 0.0741 0.1182 0.4848 0.029 Uiso 1 1 calc R
C33 C 0.1306(3) 0.1178(7) 0.5694(6) 0.025(2) Uani 1 1 d .
H33A H 0.1238 0.0987 0.6202 0.030 Uiso 1 1 calc R
C34 C 0.1704(3) 0.1367(7) 0.5725(6) 0.027(2) Uani 1 1 d .
H34A H 0.1913 0.1326 0.6265 0.032 Uiso 1 1 calc R
C35 C 0.1791(3) 0.1615(6) 0.4956(6) 0.0206(19) Uani 1 1 d .
H35A H 0.2064 0.1730 0.4988 0.025 Uiso 1 1 calc R
C36 C 0.2218(3) 0.0522(6) 0.2536(6) 0.0175(18) Uani 1 1 d .
H36A H 0.1976 0.0407 0.2078 0.021 Uiso 1 1 calc R
C37 C 0.2564(3) 0.0069(6) 0.2492(6) 0.022(2) Uani 1 1 d .
H37A H 0.2560 -0.0351 0.2020 0.026 Uiso 1 1 calc R
C38 C 0.2919(3) 0.0247(6) 0.3156(6) 0.022(2) Uani 1 1 d .
H38A H 0.3165 -0.0022 0.3131 0.027 Uiso 1 1 calc R
C39 C 0.2908(3) 0.0817(7) 0.3849(6) 0.023(2) Uani 1 1 d .
H39A H 0.3143 0.0922 0.4326 0.027 Uiso 1 1 calc R
C40 C 0.2543(3) 0.1239(7) 0.3840(5) 0.0202(19) Uani 1 1 d .
H40A H 0.2538 0.1633 0.4322 0.024 Uiso 1 1 calc R

loop_
_atom_site_aniso_label
_atom_site_aniso_U_11
_atom_site_aniso_U_22
_atom_site_aniso_U_33
_atom_site_aniso_U_23
_atom_site_aniso_U_13
_atom_site_aniso_U_12
Ti1 0.0146(8) 0.0120(8) 0.0116(7) 0.0020(6) 0.0054(6) -0.0004(6)
Cl1 0.0224(11) 0.0148(10) 0.0181(10) 0.0000(8) 0.0088(8) -0.0018(8)
Cl2 0.0196(10) 0.0132(10) 0.0149(10) -0.0020(8) 0.0044(8) -0.0021(8)
N1 0.018(4) 0.020(4) 0.012(3) 0.003(3) 0.007(3) 0.004(3)
N2 0.016(4) 0.011(3) 0.013(3) 0.003(3) 0.005(3) -0.002(3)
N3 0.021(4) 0.016(4) 0.015(4) -0.003(3) 0.009(3) -0.002(3)
N4 0.022(4) 0.021(4) 0.012(3) 0.002(3) 0.012(3) 0.004(3)
C1 0.019(4) 0.013(4) 0.008(4) 0.000(3) 0.007(3) -0.004(3)
C2 0.014(4) 0.024(5) 0.018(4) 0.000(4) 0.004(3) -0.002(4)
C3 0.036(6) 0.032(5) 0.018(5) -0.010(4) 0.012(4) 0.008(4)
C4 0.020(5) 0.059(7) 0.025(5) -0.011(5) 0.008(4) 0.002(5)
C5 0.032(6) 0.046(7) 0.033(6) -0.001(5) 0.008(5) 0.016(5)
C6 0.010(4) 0.039(6) 0.021(5) 0.001(4) -0.001(4) 0.005(4)
C7 0.021(5) 0.025(5) 0.013(4) -0.001(4) 0.000(4) 0.000(4)
C8 0.021(5) 0.023(5) 0.013(4) 0.004(3) 0.011(4) 0.002(4)
C9 0.023(5) 0.018(5) 0.021(4) -0.007(4) 0.010(4) -0.008(4)
C10 0.029(5) 0.027(5) 0.011(4) -0.007(4) 0.007(4) -0.009(4)
C11 0.023(5) 0.018(5) 0.019(4) -0.001(4) 0.013(4) -0.001(4)
C12 0.017(4) 0.016(4) 0.024(5) -0.006(4) 0.007(4) -0.002(3)
C13 0.027(5) 0.015(4) 0.011(4) 0.003(3) 0.015(4) -0.005(4)
C14 0.017(4) 0.017(4) 0.014(4) 0.002(3) 0.003(3) -0.001(3)
C15 0.021(4) 0.014(4) 0.019(4) 0.002(3) 0.010(4) -0.006(3)
C16 0.022(5) 0.037(6) 0.013(4) 0.000(4) 0.001(4) 0.009(4)
C17 0.035(5) 0.018(5) 0.013(4) -0.002(4) -0.002(4) 0.005(4)
C18 0.024(5) 0.030(5) 0.022(5) -0.006(4) 0.007(4) 0.008(4)
C19 0.016(4) 0.025(5) 0.019(4) 0.000(4) 0.011(4) 0.005(4)
C20 0.021(5) 0.028(5) 0.017(4) -0.001(4) 0.009(4) -0.009(4)
C21 0.050(7) 0.038(6) 0.016(5) 0.005(4) 0.005(5) 0.012(5)
C22 0.033(5) 0.029(5) 0.026(5) -0.004(4) 0.016(4) -0.002(4)
C23 0.011(4) 0.017(4) 0.008(4) -0.004(3) 0.006(3) -0.002(3)
C24 0.022(4) 0.010(4) 0.022(4) 0.001(3) 0.008(4) 0.000(3)
C25 0.035(5) 0.017(4) 0.017(4) -0.007(4) 0.014(4) 0.001(4)
C26 0.023(5) 0.023(5) 0.026(5) 0.002(4) 0.017(4) -0.002(4)
C27 0.017(4) 0.016(4) 0.027(5) -0.001(4) 0.012(4) -0.007(3)
C28 0.024(5) 0.010(4) 0.020(4) 0.002(3) 0.016(4) 0.001(3)
C29 0.028(5) 0.019(5) 0.022(5) -0.003(4) 0.009(4) 0.001(4)
C30 0.024(5) 0.032(5) 0.029(5) 0.001(4) 0.015(4) -0.006(4)
C31 0.014(4) 0.021(5) 0.020(4) 0.000(4) 0.006(3) -0.001(3)
C32 0.024(5) 0.031(5) 0.022(5) 0.004(4) 0.014(4) 0.000(4)
C33 0.022(5) 0.033(5) 0.023(5) 0.001(4) 0.012(4) 0.001(4)
C34 0.034(5) 0.036(6) 0.009(4) 0.009(4) 0.003(4) 0.004(4)
C35 0.030(5) 0.014(4) 0.020(5) 0.001(4) 0.011(4) 0.002(4)
C36 0.027(5) 0.008(4) 0.023(4) -0.004(3) 0.015(4) 0.000(3)
C37 0.035(5) 0.016(5) 0.021(4) -0.001(4) 0.018(4) 0.000(4)
C38 0.026(5) 0.014(4) 0.035(5) 0.006(4) 0.022(4) 0.003(4)
C39 0.018(4) 0.023(5) 0.027(5) 0.006(4) 0.007(4) 0.008(4)
C40 0.023(5) 0.025(5) 0.016(4) -0.002(4) 0.010(4) 0.003(4)

loop_
_atom_type_symbol
_atom_type_description
_atom_type_scat_dispersion_real
_atom_type_scat_dispersion_imag
_atom_type_scat_source
C C 0.0033 0.0016 'International Tables Vol C Tables 4.2.6.8 and 6.1.1.4'
H H 0.0000 0.0000 'International Tables Vol C Tables 4.2.6.8 and 6.1.1.4'
N N 0.0061 0.0033 'International Tables Vol C Tables 4.2.6.8 and 6.1.1.4'
Cl Cl 0.1484 0.1585 'International Tables Vol C Tables 4.2.6.8 and 6.1.1.4'
Ti Ti 0.2776 0.4457 'International Tables Vol C Tables 4.2.6.8 and 6.1.1.4'

loop_
_geom_angle_atom_site_label_1
_geom_angle_atom_site_label_2
_geom_angle_atom_site_label_3
_geom_angle
N2 Ti1 N1 85.9(3)
N2 Ti1 N3 178.0(3)
N1 Ti1 N3 93.2(3)
N2 Ti1 N4 89.1(3)
N1 Ti1 N4 170.4(3)
N3 Ti1 N4 91.7(2)
N2 Ti1 Cl2 94.6(2)
N1 Ti1 Cl2 88.8(2)
N3 Ti1 Cl2 83.58(18)
N4 Ti1 Cl2 83.47(19)
N2 Ti1 Cl1 100.8(2)
N1 Ti1 Cl1 104.0(2)
N3 Ti1 Cl1 81.20(18)
N4 Ti1 Cl1 84.95(19)
Cl2 Ti1 Cl1 160.56(9)
N2 Ti1 C14 34.4(3)
N1 Ti1 C14 64.0(3)
N3 Ti1 C14 146.2(3)
N4 Ti1 C14 114.9(3)
Cl2 Ti1 C14 118.2(2)
Cl1 Ti1 C14 80.9(2)
N2 Ti1 C1 63.0(3)
N1 Ti1 C1 34.0(3)
N3 Ti1 C1 116.9(2)
N4 Ti1 C1 147.0(2)
Cl2 Ti1 C1 114.14(19)
Cl1 Ti1 C1 83.70(19)
C14 Ti1 C1 32.5(3)
C15 N1 C1 121.8(7)
C15 N1 Ti1 140.6(6)
C1 N1 Ti1 95.4(5)
C14 N2 C23 120.9(6)
C14 N2 Ti1 93.7(5)
C23 N2 Ti1 145.0(5)
C31 N3 C35 117.1(7)
C31 N3 Ti1 117.3(5)
C35 N3 Ti1 125.6(6)
C40 N4 C36 116.4(7)
C40 N4 Ti1 126.7(6)
C36 N4 Ti1 114.8(6)
C14 C1 N1 115.2(7)
C14 C1 C2 120.9(7)
N1 C1 C2 123.1(7)
C14 C1 Ti1 70.9(5)
N1 C1 Ti1 50.5(4)
C2 C1 Ti1 146.7(6)
C3 C2 C7 118.2(8)
C3 C2 C1 122.7(8)
C7 C2 C1 118.9(8)
C4 C3 C2 122.9(8)
C3 C4 C5 118.5(9)
C6 C5 C4 120.2(9)
C5 C6 C7 122.5(9)
C6 C7 C2 117.6(8)
C6 C7 C8 122.6(8)
C2 C7 C8 119.4(8)
C9 C8 C13 117.4(8)
C9 C8 C7 123.2(8)
C13 C8 C7 119.4(7)
C10 C9 C8 122.6(8)
C9 C10 C11 120.3(8)
C12 C11 C10 119.9(8)
C11 C12 C13 121.1(8)
C12 C13 C8 118.6(7)
C12 C13 C14 121.4(8)
C8 C13 C14 120.0(7)
N2 C14 C1 117.8(7)
N2 C14 C13 122.6(7)
C1 C14 C13 119.0(7)
N2 C14 Ti1 52.0(4)
C1 C14 Ti1 76.6(5)
C13 C14 Ti1 138.7(6)
N1 C15 C20 120.9(8)
N1 C15 C16 121.6(7)
C20 C15 C16 117.4(8)
C17 C16 C15 122.3(8)
C16 C17 C18 118.4(8)
C16 C17 C21 121.2(8)
C18 C17 C21 120.4(8)
C19 C18 C17 121.0(8)
C18 C19 C20 119.2(8)
C18 C19 C22 119.9(8)
C20 C19 C22 120.8(8)
C19 C20 C15 121.6(8)
C24 C23 N2 122.1(7)
C24 C23 C28 118.2(7)
N2 C23 C28 119.6(7)
C25 C24 C23 122.0(8)
C26 C25 C24 118.2(8)
C26 C25 C29 119.8(8)
C24 C25 C29 122.0(8)
C25 C26 C27 122.4(8)
C28 C27 C26 117.8(8)
C28 C27 C30 121.5(8)
C26 C27 C30 120.6(7)
C27 C28 C23 121.3(8)
N3 C31 C32 122.8(8)
C33 C32 C31 119.8(8)
C32 C33 C34 117.2(8)
C33 C34 C35 119.4(8)
N3 C35 C34 123.6(8)
N4 C36 C37 123.9(8)
C36 C37 C38 118.0(8)
C39 C38 C37 119.1(8)
C38 C39 C40 118.7(8)
N4 C40 C39 123.6(8)

loop_
_geom_bond_atom_site_label_1
_geom_bond_atom_site_label_2
_geom_bond_distance
Ti1 N2 1.947(7)
Ti1 N1 1.969(7)
Ti1 N3 2.322(7)
Ti1 N4 2.335(7)
Ti1 Cl2 2.359(2)
Ti1 Cl1 2.381(2)
Ti1 C14 2.467(8)
Ti1 C1 2.539(8)
N1 C15 1.386(11)
N1 C1 1.427(10)
N2 C14 1.396(11)
N2 C23 1.411(10)
N3 C31 1.338(11)
N3 C35 1.335(11)
N4 C40 1.332(11)
N4 C36 1.351(11)
C1 C14 1.402(12)
C1 C2 1.442(12)
C2 C3 1.392(12)
C2 C7 1.419(12)
C3 C4 1.379(14)
C4 C5 1.372(14)
C5 C6 1.377(13)
C6 C7 1.390(12)
C7 C8 1.464(12)
C8 C9 1.413(12)
C8 C13 1.404(12)
C9 C10 1.351(13)
C10 C11 1.363(13)
C11 C12 1.379(12)
C12 C13 1.414(12)
C13 C14 1.458(12)
C15 C20 1.394(12)
C15 C16 1.400(13)
C16 C17 1.375(13)
C17 C18 1.403(13)
C17 C21 1.541(13)
C18 C19 1.378(13)
C19 C20 1.389(13)
C19 C22 1.528(12)
C23 C24 1.394(12)
C23 C28 1.411(12)
C24 C25 1.384(12)
C25 C26 1.384(13)
C25 C29 1.496(12)
C26 C27 1.407(13)
C27 C28 1.385(11)
C27 C30 1.488(13)
C31 C32 1.415(12)
C32 C33 1.375(13)
C33 C34 1.399(13)
C34 C35 1.396(12)
C36 C37 1.383(12)
C37 C38 1.388(13)
C38 C39 1.371(13)
C39 C40 1.396(12)
